data_4303354
loop_
_publ_author_name
'Tsai, Ming-Che'
'Tsai, Fu-Te'
'Lu, Tsai-Te'
'Tsai, Ming-Li'
'Wei, Yin-Ching'
'Hsu, I-Jui'
'Lee, Jyh-Fu'
'Liaw, Wen-Feng'

_publ_section_title
;
 Relative Binding Affinity of Thiolate, Imidazolate, Phenoxide, and
 Nitrite Toward the {Fe(NO)2} Motif of Dinitrosyl Iron Complexes (DNICs):
 The Characteristic Pre-Edge Energy of {Fe(NO)2}9DNICs
;
_journal_coden_ASTM INOCAJ
_journal_issue 19
_journal_name_full 'Inorganic Chemistry'
_journal_page_first 9579
_journal_page_last 9591
_journal_paper_doi 10.1021/ic901675p
_journal_volume 48
_journal_year 2009
_chemical_formula_sum 'C48 H40 Fe N3 O4 P2'
_chemical_formula_weight 840.62
_space_group_IT_number 14
_symmetry_cell_setting monoclinic
_symmetry_space_group_name_Hall '-P 2ybc'
_symmetry_space_group_name_H-M 'P 1 21/c 1'
_atom_sites_solution_hydrogens geom
_atom_sites_solution_primary direct
_atom_sites_solution_secondary difmap
_audit_creation_method SHELXL-97
_cell_angle_alpha 90.00
_cell_angle_beta 94.2900(10)
_cell_angle_gamma 90.00
_cell_formula_units_Z 4
_cell_length_a 9.7830(3)
_cell_length_b 20.1926(6)
_cell_length_c 22.4763(7)
_cell_measurement_reflns_used 9300
_cell_measurement_temperature 100(2)
_cell_measurement_theta_max 25
_cell_measurement_theta_min 2.5
_cell_volume 4427.6(2)
_computing_cell_refinement 'Bruker APEXII'
_computing_data_collection 'Bruker APEXII'
_computing_data_reduction 'Bruker Saint'
_computing_molecular_graphics 'Bruker Shelxtl'
_computing_publication_material 'Bruker Shelxtl'
_computing_structure_refinement 'Shelxtl-97 (Sheldrick, 2000)'
_computing_structure_solution 'Shelxtl-97 (Sheldrick, 1990)'
_diffrn_ambient_temperature 100(2)
_diffrn_measured_fraction_theta_full 0.984
_diffrn_measured_fraction_theta_max 0.984
_diffrn_measurement_device_type 'CCD area detector'
_diffrn_measurement_method 'phi and omega scans'
_diffrn_radiation_monochromator graphite
_diffrn_radiation_source 'fine-focus sealed tube'
_diffrn_radiation_type MoK\a
_diffrn_radiation_wavelength 0.71073
_diffrn_reflns_av_R_equivalents 0.0450
_diffrn_reflns_av_sigmaI/netI 0.0387
_diffrn_reflns_limit_h_max 7
_diffrn_reflns_limit_h_min -13
_diffrn_reflns_limit_k_max 26
_diffrn_reflns_limit_k_min -26
_diffrn_reflns_limit_l_max 29
_diffrn_reflns_limit_l_min -29
_diffrn_reflns_number 82349
_diffrn_reflns_theta_full 28.31
_diffrn_reflns_theta_max 28.31
_diffrn_reflns_theta_min 1.36
_exptl_absorpt_coefficient_mu 0.459
_exptl_absorpt_correction_T_max 0.7457
_exptl_absorpt_correction_T_min 0.6827
_exptl_absorpt_correction_type empirical
_exptl_crystal_colour Black
_exptl_crystal_density_diffrn 1.261
_exptl_crystal_density_meas ?
_exptl_crystal_density_method .
_exptl_crystal_description Tabullar
_exptl_crystal_F_000 1748
_exptl_crystal_size_max 0.30
_exptl_crystal_size_mid 0.25
_exptl_crystal_size_min 0.05
_refine_diff_density_max 0.690
_refine_diff_density_min -0.741
_refine_diff_density_rms 0.072
_refine_ls_extinction_method none
_refine_ls_goodness_of_fit_ref 1.057
_refine_ls_hydrogen_treatment constr
_refine_ls_matrix_type full
_refine_ls_number_parameters 501
_refine_ls_number_reflns 10827
_refine_ls_number_restraints 0
_refine_ls_restrained_S_all 1.057
_refine_ls_R_factor_all 0.0859
_refine_ls_R_factor_gt 0.0657
_refine_ls_shift/su_max 0.001
_refine_ls_shift/su_mean 0.000
_refine_ls_structure_factor_coef Fsqd
_refine_ls_weighting_details 'calc w=1/[\s^2^(Fo^2^)+(0.0332P)^2^+9.6659P] where P=(Fo^2^+2Fc^2^)/3'
_refine_ls_weighting_scheme calc
_refine_ls_wR_factor_gt 0.1337
_refine_ls_wR_factor_ref 0.1414
_reflns_number_gt 8375
_reflns_number_total 10827
_reflns_threshold_expression >2sigma(I)
_cod_data_source_file ic901675p_si_004.cif
_cod_data_source_block 08jl50lts
_cod_depositor_comments
;
The following automatic conversions were performed:
'_symmetry_cell_setting' value 'Monoclinic' changed to 'monoclinic'
according to '/home/saulius/struct/CIF-dictionaries/cif_core.dic'
dictionary named 'cif_core.dic' version 2.4.1 from 2010-06-29.

Automatic conversion script
Id: cif_fix_enum 1527 2010-12-29 10:47:43Z saulius 
;
_cod_database_code 4303354

loop_
_symmetry_equiv_pos_as_xyz
'x, y, z'
'-x, y+1/2, -z+1/2'
'-x, -y, -z'
'x, -y-1/2, z-1/2'

loop_
_atom_site_label
_atom_site_type_symbol
_atom_site_fract_x
_atom_site_fract_y
_atom_site_fract_z
_atom_site_U_iso_or_equiv
_atom_site_adp_type
_atom_site_occupancy
_atom_site_symmetry_multiplicity
_atom_site_calc_flag
_atom_site_refinement_flags
_atom_site_disorder_assembly
_atom_site_disorder_group
Fe1 Fe 0.42873(5) 0.80928(2) 0.495341(19) 0.03301(12) Uani 1 1 d . . .
O1 O 0.1432(3) 0.8071(3) 0.50382(14) 0.1121(17) Uani 1 1 d . . .
O2 O 0.4637(4) 0.93461(14) 0.55155(13) 0.0708(9) Uani 1 1 d . . .
O3 O 0.5099(3) 0.73659(11) 0.53970(10) 0.0440(6) Uani 1 1 d . . .
O4 O 0.4838(2) 0.79905(10) 0.41563(9) 0.0297(4) Uani 1 1 d . . .
N1 N 0.2575(3) 0.7957(2) 0.49417(14) 0.0674(11) Uani 1 1 d . . .
N2 N 0.4686(3) 0.88283(15) 0.52730(12) 0.0430(7) Uani 1 1 d . . .
N3 N -0.0659(2) 0.02424(11) 0.20599(12) 0.0317(6) Uani 1 1 d . A .
P1 P 0.07809(7) -0.01108(3) 0.21903(3) 0.02182(15) Uani 1 1 d . . .
P2 P -0.12115(7) 0.09571(3) 0.18847(3) 0.02328(16) Uani 1 1 d . . .
C1 C 0.6357(4) 0.73407(16) 0.56645(13) 0.0357(7) Uani 1 1 d . . .
C2 C 0.6657(5) 0.6907(2) 0.6127(2) 0.0765(16) Uani 1 1 d . . .
H2 H 0.5955 0.6623 0.6248 0.092 Uiso 1 1 calc R . .
C3 C 0.7947(6) 0.6871(3) 0.6423(2) 0.095(2) Uani 1 1 d . . .
H3 H 0.8106 0.6564 0.6741 0.114 Uiso 1 1 calc R . .
C4 C 0.8978(5) 0.7258(3) 0.6272(2) 0.0809(16) Uani 1 1 d . . .
H4 H 0.9859 0.7235 0.6479 0.097 Uiso 1 1 calc R . .
C5 C 0.8712(5) 0.7692(3) 0.5804(3) 0.096(2) Uani 1 1 d . . .
H5 H 0.9427 0.7969 0.5684 0.115 Uiso 1 1 calc R . .
C6 C 0.7414(4) 0.7735(2) 0.5500(2) 0.0634(12) Uani 1 1 d . . .
H6 H 0.7260 0.8037 0.5179 0.076 Uiso 1 1 calc R . .
C7 C 0.5061(3) 0.84161(13) 0.37222(12) 0.0233(5) Uani 1 1 d . . .
C8 C 0.5111(3) 0.81804(15) 0.31420(13) 0.0280(6) Uani 1 1 d . . .
H8 H 0.4972 0.7722 0.3065 0.034 Uiso 1 1 calc R . .
C9 C 0.5359(3) 0.85996(17) 0.26766(13) 0.0319(7) Uani 1 1 d . . .
H9 H 0.5409 0.8423 0.2287 0.038 Uiso 1 1 calc R . .
C10 C 0.5537(3) 0.92747(17) 0.27695(14) 0.0350(7) Uani 1 1 d . . .
H10 H 0.5696 0.9563 0.2448 0.042 Uiso 1 1 calc R . .
C11 C 0.5479(3) 0.95184(15) 0.33425(15) 0.0330(7) Uani 1 1 d . . .
H11 H 0.5596 0.9979 0.3415 0.040 Uiso 1 1 calc R . .
C12 C 0.5250(3) 0.90983(14) 0.38121(13) 0.0289(6) Uani 1 1 d . . .
H12 H 0.5221 0.9276 0.4202 0.035 Uiso 1 1 calc R . .
C13 C 0.1149(2) -0.05415(11) 0.15338(7) 0.0159(7) Uani 0.687(3) 1 d PG A 1
C14 C 0.2360(2) -0.08968(9) 0.15086(7) 0.0212(6) Uani 0.687(3) 1 d PG A 1
H14A H 0.2984 -0.0929 0.1852 0.025 Uiso 0.687(3) 1 calc PR A 1
C15 C 0.2659(2) -0.12050(9) 0.09808(9) 0.0259(9) Uani 0.687(3) 1 d PG A 1
H15A H 0.3486 -0.1448 0.0964 0.031 Uiso 0.687(3) 1 calc PR A 1
C16 C 0.1746(3) -0.11578(12) 0.04780(8) 0.0323(9) Uani 0.687(3) 1 d PG A 1
H16A H 0.1950 -0.1368 0.0117 0.039 Uiso 0.687(3) 1 calc PR A 1
C17 C 0.0535(3) -0.08026(15) 0.05032(9) 0.0416(11) Uani 0.687(3) 1 d PG A 1
H17A H -0.0089 -0.0770 0.0160 0.050 Uiso 0.687(3) 1 calc PR A 1
C18 C 0.0236(2) -0.04944(13) 0.10310(10) 0.0307(9) Uani 0.687(3) 1 d PG A 1
H18A H -0.0592 -0.0252 0.1048 0.037 Uiso 0.687(3) 1 calc PR A 1
C13' C 0.1647(2) -0.04398(9) 0.15081(8) 0.0159(7) Uani 0.313(3) 1 d PG A 2
C14' C 0.2602(2) -0.09496(10) 0.15673(8) 0.0212(6) Uani 0.313(3) 1 d PG A 2
H14B H 0.2909 -0.1107 0.1953 0.025 Uiso 0.313(3) 1 calc PR A 2
C15' C 0.3108(2) -0.12289(11) 0.10629(10) 0.0259(9) Uani 0.313(3) 1 d PG A 2
H15B H 0.3761 -0.1577 0.1103 0.031 Uiso 0.313(3) 1 calc PR A 2
C16' C 0.2658(3) -0.09984(14) 0.04992(8) 0.0323(9) Uani 0.313(3) 1 d PG A 2
H16B H 0.3004 -0.1189 0.0154 0.039 Uiso 0.313(3) 1 calc PR A 2
C17' C 0.1703(3) -0.04885(13) 0.04399(8) 0.0416(11) Uani 0.313(3) 1 d PG A 2
H17B H 0.1396 -0.0331 0.0055 0.050 Uiso 0.313(3) 1 calc PR A 2
C18' C 0.1197(3) -0.02093(9) 0.09443(9) 0.0307(9) Uani 0.313(3) 1 d PG A 2
H18B H 0.0545 0.0139 0.0904 0.037 Uiso 0.313(3) 1 calc PR A 2
C19 C 0.2165(3) 0.04232(13) 0.24566(12) 0.0224(5) Uani 1 1 d . A .
C20 C 0.2122(3) 0.06936(17) 0.30217(13) 0.0351(7) Uani 1 1 d . . .
H20 H 0.1413 0.0571 0.3267 0.042 Uiso 1 1 calc R A .
C21 C 0.3121(4) 0.1145(2) 0.32280(17) 0.0559(11) Uani 1 1 d . A .
H21 H 0.3101 0.1333 0.3614 0.067 Uiso 1 1 calc R . .
C22 C 0.4148(4) 0.1316(2) 0.2863(2) 0.0613(13) Uani 1 1 d . . .
H22 H 0.4833 0.1624 0.3002 0.074 Uiso 1 1 calc R A .
C23 C 0.4186(3) 0.10494(18) 0.2309(2) 0.0529(11) Uani 1 1 d . A .
H23 H 0.4896 0.1172 0.2065 0.064 Uiso 1 1 calc R . .
C24 C 0.3203(3) 0.06028(15) 0.21011(16) 0.0363(8) Uani 1 1 d . . .
H24 H 0.3235 0.0417 0.1714 0.044 Uiso 1 1 calc R A .
C25 C 0.0576(3) -0.07076(13) 0.27637(12) 0.0221(5) Uani 1 1 d . A .
C26 C -0.0744(3) -0.08558(14) 0.29246(15) 0.0328(7) Uani 1 1 d . . .
H26 H -0.1516 -0.0654 0.2717 0.039 Uiso 1 1 calc R A .
C27 C -0.0928(3) -0.12928(15) 0.33830(16) 0.0369(7) Uani 1 1 d . A .
H27 H -0.1827 -0.1389 0.3492 0.044 Uiso 1 1 calc R . .
C28 C 0.0193(3) -0.15911(14) 0.36856(14) 0.0301(6) Uani 1 1 d . . .
H28 H 0.0064 -0.1895 0.3999 0.036 Uiso 1 1 calc R A .
C29 C 0.1505(3) -0.14453(14) 0.35291(12) 0.0253(6) Uani 1 1 d . A .
H29 H 0.2273 -0.1651 0.3737 0.030 Uiso 1 1 calc R . .
C30 C 0.1706(3) -0.10045(14) 0.30740(12) 0.0230(5) Uani 1 1 d . . .
H30 H 0.2608 -0.0904 0.2972 0.028 Uiso 1 1 calc R A .
C31 C 0.00055(18) 0.14715(9) 0.16148(10) 0.0185(8) Uani 0.682(3) 1 d PG A 1
C32 C 0.0849(2) 0.18653(11) 0.19935(8) 0.0198(7) Uani 0.682(3) 1 d PG A 1
H32A H 0.0664 0.1913 0.2400 0.024 Uiso 0.682(3) 1 calc PR A 1
C33 C 0.19624(19) 0.21896(10) 0.17770(10) 0.0213(8) Uani 0.682(3) 1 d PG A 1
H33A H 0.2539 0.2459 0.2036 0.026 Uiso 0.682(3) 1 calc PR A 1
C34 C 0.22329(17) 0.21202(10) 0.11818(11) 0.0224(8) Uani 0.682(3) 1 d PG A 1
H34A H 0.2994 0.2342 0.1034 0.027 Uiso 0.682(3) 1 calc PR A 1
C35 C 0.1390(2) 0.17264(11) 0.08031(9) 0.0281(9) Uani 0.682(3) 1 d PG A 1
H35A H 0.1575 0.1679 0.0396 0.034 Uiso 0.682(3) 1 calc PR A 1
C36 C 0.0276(2) 0.14021(10) 0.10196(10) 0.0237(9) Uani 0.682(3) 1 d PG A 1
H36A H -0.0300 0.1133 0.0761 0.028 Uiso 0.682(3) 1 calc PR A 1
C31' C -0.00038(16) 0.15038(9) 0.14009(10) 0.0185(8) Uani 0.318(3) 1 d PG A 2
C32' C 0.11032(17) 0.18035(8) 0.17183(8) 0.0198(7) Uani 0.318(3) 1 d PG A 2
H32B H 0.1177 0.1790 0.2142 0.024 Uiso 0.318(3) 1 calc PR A 2
C33' C 0.21016(16) 0.21230(9) 0.14158(11) 0.0213(8) Uani 0.318(3) 1 d PG A 2
H33B H 0.2858 0.2328 0.1633 0.026 Uiso 0.318(3) 1 calc PR A 2
C34' C 0.1993(2) 0.21429(12) 0.07959(11) 0.0224(8) Uani 0.318(3) 1 d PG A 2
H34B H 0.2676 0.2361 0.0589 0.027 Uiso 0.318(3) 1 calc PR A 2
C35' C 0.0886(3) 0.18433(15) 0.04785(8) 0.0281(9) Uani 0.318(3) 1 d PG A 2
H35B H 0.0812 0.1857 0.0055 0.034 Uiso 0.318(3) 1 calc PR A 2
C36' C -0.0112(2) 0.15237(14) 0.07810(10) 0.0237(9) Uani 0.318(3) 1 d PG A 2
H36B H -0.0869 0.1319 0.0564 0.028 Uiso 0.318(3) 1 calc PR A 2
C37 C -0.2687(2) 0.08548(12) 0.13641(11) 0.0177(5) Uani 1 1 d . A .
C38 C -0.3235(3) 0.02230(14) 0.12606(14) 0.0300(6) Uani 1 1 d . . .
H38 H -0.2797 -0.0151 0.1447 0.036 Uiso 1 1 calc R A .
C39 C -0.4415(3) 0.01394(15) 0.08864(13) 0.0302(6) Uani 1 1 d . A .
H39 H -0.4777 -0.0292 0.0813 0.036 Uiso 1 1 calc R . .
C40 C -0.5058(3) 0.06783(17) 0.06233(13) 0.0331(7) Uani 1 1 d . . .
H40 H -0.5877 0.0621 0.0374 0.040 Uiso 1 1 calc R A .
C41 C -0.4520(3) 0.13086(17) 0.07187(15) 0.0415(8) Uani 1 1 d . A .
H41 H -0.4960 0.1679 0.0528 0.050 Uiso 1 1 calc R . .
C42 C -0.3343(3) 0.13989(14) 0.10911(13) 0.0272(6) Uani 1 1 d . . .
H42 H -0.2983 0.1831 0.1160 0.033 Uiso 1 1 calc R A .
C43 C -0.1764(3) 0.13828(13) 0.25277(13) 0.0269(6) Uani 1 1 d . A .
C44 C -0.2181(4) 0.20444(16) 0.24874(14) 0.0464(10) Uani 1 1 d . . .
H44 H -0.2167 0.2272 0.2118 0.056 Uiso 1 1 calc R A .
C45 C -0.2612(4) 0.23691(16) 0.29805(14) 0.0445(9) Uani 1 1 d . A .
H45 H -0.2897 0.2818 0.2948 0.053 Uiso 1 1 calc R . .
C46 C -0.2632(3) 0.20474(15) 0.35139(14) 0.0337(7) Uani 1 1 d . . .
H46 H -0.2911 0.2275 0.3855 0.040 Uiso 1 1 calc R A .
C47 C -0.2246(3) 0.13891(16) 0.35564(16) 0.0372(7) Uani 1 1 d . A .
H47 H -0.2280 0.1162 0.3925 0.045 Uiso 1 1 calc R . .
C48 C -0.1809(3) 0.10598(14) 0.30639(15) 0.0320(7) Uani 1 1 d . . .
H48 H -0.1541 0.0608 0.3097 0.038 Uiso 1 1 calc R A .

loop_
_atom_site_aniso_label
_atom_site_aniso_U_11
_atom_site_aniso_U_22
_atom_site_aniso_U_33
_atom_site_aniso_U_23
_atom_site_aniso_U_13
_atom_site_aniso_U_12
Fe1 0.0300(2) 0.0455(3) 0.0232(2) 0.00730(19) -0.00029(17) -0.00826(19)
O1 0.0291(16) 0.254(5) 0.0535(19) 0.043(3) 0.0067(13) -0.011(2)
O2 0.113(3) 0.0480(17) 0.0539(17) -0.0154(14) 0.0247(17) 0.0050(17)
O3 0.0611(16) 0.0404(13) 0.0273(11) 0.0095(10) -0.0180(11) -0.0190(11)
O4 0.0359(12) 0.0263(10) 0.0266(10) 0.0057(8) 0.0013(9) -0.0009(8)
N1 0.0355(18) 0.131(3) 0.0349(17) 0.0255(19) -0.0018(14) -0.022(2)
N2 0.0556(19) 0.0429(16) 0.0319(14) 0.0010(12) 0.0117(13) 0.0039(14)
N3 0.0227(12) 0.0170(11) 0.0526(16) -0.0040(10) -0.0164(11) 0.0055(9)
P1 0.0221(3) 0.0207(3) 0.0216(3) -0.0044(3) -0.0058(3) 0.0088(3)
P2 0.0161(3) 0.0157(3) 0.0367(4) -0.0035(3) -0.0070(3) 0.0035(2)
C1 0.052(2) 0.0389(17) 0.0167(14) -0.0072(12) 0.0026(13) -0.0018(15)
C2 0.069(3) 0.087(3) 0.067(3) 0.040(3) -0.034(2) -0.033(3)
C3 0.076(4) 0.121(5) 0.082(4) 0.054(3) -0.034(3) -0.017(3)
C4 0.039(2) 0.117(5) 0.086(4) 0.018(3) 0.003(2) 0.010(3)
C5 0.030(2) 0.131(5) 0.130(5) 0.047(4) 0.034(3) 0.009(3)
C6 0.041(2) 0.079(3) 0.074(3) 0.028(2) 0.027(2) 0.013(2)
C7 0.0161(12) 0.0266(13) 0.0265(14) 0.0039(11) -0.0032(10) 0.0020(10)
C8 0.0174(13) 0.0334(15) 0.0325(15) 0.0015(12) -0.0021(11) 0.0053(11)
C9 0.0187(14) 0.054(2) 0.0221(14) 0.0017(13) -0.0019(11) 0.0065(13)
C10 0.0179(14) 0.054(2) 0.0337(16) 0.0230(15) 0.0040(12) 0.0057(13)
C11 0.0243(15) 0.0273(15) 0.0476(19) 0.0094(13) 0.0046(13) -0.0011(11)
C12 0.0299(15) 0.0261(14) 0.0307(15) 0.0016(12) 0.0023(12) -0.0012(11)
C13 0.013(2) 0.0179(15) 0.0176(14) -0.0009(11) 0.0030(14) -0.0018(14)
C14 0.0198(15) 0.0184(13) 0.0258(15) 0.0055(11) 0.0035(12) 0.0062(11)
C15 0.025(2) 0.0206(14) 0.0330(18) 0.0039(13) 0.0109(17) 0.0069(15)
C16 0.035(2) 0.036(2) 0.0265(19) -0.0088(16) 0.0083(19) 0.0060(18)
C17 0.041(2) 0.056(3) 0.027(2) -0.012(2) -0.0063(19) 0.016(2)
C18 0.0266(19) 0.037(2) 0.0276(19) -0.0101(16) -0.0012(16) 0.0131(16)
C13' 0.013(2) 0.0179(15) 0.0176(14) -0.0009(11) 0.0030(14) -0.0018(14)
C14' 0.0198(15) 0.0184(13) 0.0258(15) 0.0055(11) 0.0035(12) 0.0062(11)
C15' 0.025(2) 0.0206(14) 0.0330(18) 0.0039(13) 0.0109(17) 0.0069(15)
C16' 0.035(2) 0.036(2) 0.0265(19) -0.0088(16) 0.0083(19) 0.0060(18)
C17' 0.041(2) 0.056(3) 0.027(2) -0.012(2) -0.0063(19) 0.016(2)
C18' 0.0266(19) 0.037(2) 0.0276(19) -0.0101(16) -0.0012(16) 0.0131(16)
C19 0.0135(12) 0.0269(13) 0.0268(14) 0.0053(11) 0.0016(10) 0.0038(10)
C20 0.0311(16) 0.0492(19) 0.0248(15) -0.0010(13) 0.0007(12) -0.0192(14)
C21 0.060(2) 0.066(3) 0.0381(19) 0.0063(18) -0.0189(18) -0.038(2)
C22 0.0288(19) 0.059(2) 0.091(3) 0.035(2) -0.026(2) -0.0225(17)
C23 0.0191(16) 0.044(2) 0.098(3) 0.035(2) 0.0181(18) 0.0063(14)
C24 0.0335(17) 0.0261(15) 0.052(2) 0.0157(14) 0.0236(14) 0.0123(12)
C25 0.0186(13) 0.0196(12) 0.0268(14) -0.0073(10) -0.0065(10) 0.0032(10)
C26 0.0171(13) 0.0220(14) 0.058(2) 0.0003(13) -0.0099(13) 0.0012(11)
C27 0.0174(14) 0.0270(15) 0.066(2) 0.0036(15) 0.0004(14) -0.0038(11)
C28 0.0238(14) 0.0264(14) 0.0395(17) 0.0009(12) -0.0010(12) -0.0032(11)
C29 0.0197(13) 0.0311(14) 0.0244(14) -0.0005(11) -0.0027(11) 0.0031(11)
C30 0.0148(12) 0.0323(14) 0.0217(13) -0.0014(11) 0.0001(10) 0.0041(10)
C31 0.0141(13) 0.0161(13) 0.026(2) 0.0011(14) 0.0055(14) 0.0015(10)
C32 0.0191(17) 0.0182(15) 0.022(2) -0.0021(16) 0.0038(15) 0.0044(12)
C33 0.0181(16) 0.0165(15) 0.030(2) 0.0018(16) 0.0045(16) -0.0011(12)
C34 0.0166(17) 0.0215(16) 0.030(2) 0.0046(17) 0.0116(17) -0.0016(13)
C35 0.028(2) 0.0277(19) 0.031(2) -0.0012(17) 0.0147(16) -0.0010(16)
C36 0.022(2) 0.0247(18) 0.026(2) -0.0056(16) 0.0091(17) -0.0046(15)
C31' 0.0141(13) 0.0161(13) 0.026(2) 0.0011(14) 0.0055(14) 0.0015(10)
C32' 0.0191(17) 0.0182(15) 0.022(2) -0.0021(16) 0.0038(15) 0.0044(12)
C33' 0.0181(16) 0.0165(15) 0.030(2) 0.0018(16) 0.0045(16) -0.0011(12)
C34' 0.0166(17) 0.0215(16) 0.030(2) 0.0046(17) 0.0116(17) -0.0016(13)
C35' 0.028(2) 0.0277(19) 0.031(2) -0.0012(17) 0.0147(16) -0.0010(16)
C36' 0.022(2) 0.0247(18) 0.026(2) -0.0056(16) 0.0091(17) -0.0046(15)
C37 0.0139(11) 0.0231(12) 0.0169(12) 0.0010(9) 0.0056(9) 0.0017(9)
C38 0.0242(14) 0.0268(14) 0.0374(16) 0.0020(12) -0.0091(12) -0.0003(11)
C39 0.0229(14) 0.0360(16) 0.0312(15) -0.0010(12) -0.0017(12) -0.0070(12)
C40 0.0216(14) 0.055(2) 0.0222(14) 0.0012(13) -0.0060(11) -0.0012(13)
C41 0.0390(19) 0.0418(19) 0.0408(19) 0.0083(15) -0.0169(15) 0.0080(14)
C42 0.0290(15) 0.0238(13) 0.0281(14) 0.0069(11) -0.0030(12) 0.0009(11)
C43 0.0282(15) 0.0213(13) 0.0291(15) -0.0052(11) -0.0124(12) 0.0055(11)
C44 0.087(3) 0.0271(16) 0.0224(15) -0.0030(12) -0.0134(16) 0.0209(17)
C45 0.077(3) 0.0258(16) 0.0279(16) -0.0065(13) -0.0140(16) 0.0165(16)
C46 0.0348(17) 0.0318(16) 0.0331(16) -0.0072(13) -0.0061(13) 0.0033(13)
C47 0.0317(17) 0.0343(16) 0.0469(19) 0.0078(14) 0.0119(14) 0.0028(13)
C48 0.0250(15) 0.0213(14) 0.0505(19) 0.0068(13) 0.0072(13) 0.0034(11)

loop_
_atom_type_symbol
_atom_type_description
_atom_type_scat_dispersion_real
_atom_type_scat_dispersion_imag
_atom_type_scat_source
C C 0.0033 0.0016 'International Tables Vol C Tables 4.2.6.8 and 6.1.1.4'
H H 0.0000 0.0000 'International Tables Vol C Tables 4.2.6.8 and 6.1.1.4'
N N 0.0061 0.0033 'International Tables Vol C Tables 4.2.6.8 and 6.1.1.4'
O O 0.0106 0.0060 'International Tables Vol C Tables 4.2.6.8 and 6.1.1.4'
P P 0.1023 0.0942 'International Tables Vol C Tables 4.2.6.8 and 6.1.1.4'
Fe Fe 0.3463 0.8444 'International Tables Vol C Tables 4.2.6.8 and 6.1.1.4'

loop_
_geom_angle_atom_site_label_1
_geom_angle_atom_site_label_2
_geom_angle_atom_site_label_3
_geom_angle
_geom_angle_site_symmetry_1
_geom_angle_site_symmetry_3
_geom_angle_publ_flag
N2 Fe1 N1 110.24(19) . . ?
N2 Fe1 O3 112.38(12) . . ?
N1 Fe1 O3 104.80(15) . . ?
N2 Fe1 O4 114.90(11) . . ?
N1 Fe1 O4 108.31(13) . . ?
O3 Fe1 O4 105.61(10) . . ?
C1 O3 Fe1 126.8(2) . . ?
C7 O4 Fe1 133.42(18) . . ?
O1 N1 Fe1 156.4(4) . . ?
O2 N2 Fe1 164.1(3) . . ?
P2 N3 P1 137.63(17) . . ?
N3 P1 C13 107.43(12) . . ?
N3 P1 C25 106.88(14) . . ?
C13 P1 C25 108.08(11) . . ?
N3 P1 C19 115.34(12) . . ?
C13 P1 C19 112.13(12) . . ?
C25 P1 C19 106.66(12) . . ?
N3 P1 C13' 116.46(12) . . ?
C13 P1 C13' 16.0 . . ?
C25 P1 C13' 114.94(11) . . ?
C19 P1 C13' 96.14(11) . . ?
N3 P2 C31 113.92(13) . . ?
N3 P2 C43 110.72(14) . . ?
C31 P2 C43 104.57(12) . . ?
N3 P2 C37 107.44(12) . . ?
C31 P2 C37 112.43(12) . . ?
C43 P2 C37 107.61(12) . . ?
N3 P2 C31' 115.79(12) . . ?
C31 P2 C31' 12.4 . . ?
C43 P2 C31' 113.49(11) . . ?
C37 P2 C31' 100.82(10) . . ?
O3 C1 C2 120.3(3) . . ?
O3 C1 C6 123.0(3) . . ?
C2 C1 C6 116.7(4) . . ?
C1 C2 C3 122.2(4) . . ?
C1 C2 H2 118.9 . . ?
C3 C2 H2 118.9 . . ?
C4 C3 C2 121.5(5) . . ?
C4 C3 H3 119.3 . . ?
C2 C3 H3 119.3 . . ?
C3 C4 C5 117.6(5) . . ?
C3 C4 H4 121.2 . . ?
C5 C4 H4 121.2 . . ?
C4 C5 C6 121.6(4) . . ?
C4 C5 H5 119.2 . . ?
C6 C5 H5 119.2 . . ?
C1 C6 C5 120.5(4) . . ?
C1 C6 H6 119.8 . . ?
C5 C6 H6 119.8 . . ?
O4 C7 C8 119.0(3) . . ?
O4 C7 C12 123.8(3) . . ?
C8 C7 C12 117.2(3) . . ?
C9 C8 C7 121.4(3) . . ?
C9 C8 H8 119.3 . . ?
C7 C8 H8 119.3 . . ?
C8 C9 C10 121.0(3) . . ?
C8 C9 H9 119.5 . . ?
C10 C9 H9 119.5 . . ?
C11 C10 C9 118.4(3) . . ?
C11 C10 H10 120.8 . . ?
C9 C10 H10 120.8 . . ?
C10 C11 C12 120.8(3) . . ?
C10 C11 H11 119.6 . . ?
C12 C11 H11 119.6 . . ?
C11 C12 C7 121.3(3) . . ?
C11 C12 H12 119.4 . . ?
C7 C12 H12 119.4 . . ?
C14 C13 C18 120.0 . . ?
C14 C13 P1 120.92(12) . . ?
C18 C13 P1 119.02(12) . . ?
C13 C14 C15 120.0 . . ?
C13 C14 H14A 120.0 . . ?
C15 C14 H14A 120.0 . . ?
C16 C15 C14 120.0 . . ?
C16 C15 H15A 120.0 . . ?
C14 C15 H15A 120.0 . . ?
C15 C16 C17 120.0 . . ?
C15 C16 H16A 120.0 . . ?
C17 C16 H16A 120.0 . . ?
C18 C17 C16 120.0 . . ?
C18 C17 H17A 120.0 . . ?
C16 C17 H17A 120.0 . . ?
C17 C18 C13 120.0 . . ?
C17 C18 H18A 120.0 . . ?
C13 C18 H18A 120.0 . . ?
C14' C13' C18' 120.0 . . ?
C14' C13' P1 120.80(11) . . ?
C18' C13' P1 118.85(11) . . ?
C13' C14' C15' 120.0 . . ?
C13' C14' H14B 120.0 . . ?
C15' C14' H14B 120.0 . . ?
C16' C15' C14' 120.0 . . ?
C16' C15' H15B 120.0 . . ?
C14' C15' H15B 120.0 . . ?
C15' C16' C17' 120.0 . . ?
C15' C16' H16B 120.0 . . ?
C17' C16' H16B 120.0 . . ?
C16' C17' C18' 120.0 . . ?
C16' C17' H17B 120.0 . . ?
C18' C17' H17B 120.0 . . ?
C17' C18' C13' 120.0 . . ?
C17' C18' H18B 120.0 . . ?
C13' C18' H18B 120.0 . . ?
C20 C19 C24 119.9(3) . . ?
C20 C19 P1 117.9(2) . . ?
C24 C19 P1 122.1(2) . . ?
C19 C20 C21 119.7(3) . . ?
C19 C20 H20 120.2 . . ?
C21 C20 H20 120.2 . . ?
C22 C21 C20 119.3(4) . . ?
C22 C21 H21 120.4 . . ?
C20 C21 H21 120.4 . . ?
C23 C22 C21 120.9(3) . . ?
C23 C22 H22 119.6 . . ?
C21 C22 H22 119.6 . . ?
C22 C23 C24 120.3(3) . . ?
C22 C23 H23 119.8 . . ?
C24 C23 H23 119.8 . . ?
C23 C24 C19 120.0(3) . . ?
C23 C24 H24 120.0 . . ?
C19 C24 H24 120.0 . . ?
C30 C25 C26 119.4(3) . . ?
C30 C25 P1 121.5(2) . . ?
C26 C25 P1 119.1(2) . . ?
C27 C26 C25 120.3(3) . . ?
C27 C26 H26 119.8 . . ?
C25 C26 H26 119.8 . . ?
C26 C27 C28 120.2(3) . . ?
C26 C27 H27 119.9 . . ?
C28 C27 H27 119.9 . . ?
C27 C28 C29 119.8(3) . . ?
C27 C28 H28 120.1 . . ?
C29 C28 H28 120.1 . . ?
C30 C29 C28 120.7(3) . . ?
C30 C29 H29 119.7 . . ?
C28 C29 H29 119.7 . . ?
C29 C30 C25 119.7(2) . . ?
C29 C30 H30 120.2 . . ?
C25 C30 H30 120.2 . . ?
C32 C31 C36 120.0 . . ?
C32 C31 P2 121.53(13) . . ?
C36 C31 P2 117.65(13) . . ?
C33 C32 C31 120.0 . . ?
C33 C32 H32A 120.0 . . ?
C31 C32 H32A 120.0 . . ?
C34 C33 C32 120.0 . . ?
C34 C33 H33A 120.0 . . ?
C32 C33 H33A 120.0 . . ?
C33 C34 C35 120.0 . . ?
C33 C34 H34A 120.0 . . ?
C35 C34 H34A 120.0 . . ?
C36 C35 C34 120.0 . . ?
C36 C35 H35A 120.0 . . ?
C34 C35 H35A 120.0 . . ?
C35 C36 C31 120.0 . . ?
C35 C36 H36A 120.0 . . ?
C31 C36 H36A 120.0 . . ?
C32' C31' C36' 120.0 . . ?
C32' C31' P2 115.53(11) . . ?
C36' C31' P2 123.90(11) . . ?
C31' C32' C33' 120.0 . . ?
C31' C32' H32B 120.0 . . ?
C33' C32' H32B 120.0 . . ?
C34' C33' C32' 120.0 . . ?
C34' C33' H33B 120.0 . . ?
C32' C33' H33B 120.0 . . ?
C33' C34' C35' 120.0 . . ?
C33' C34' H34B 120.0 . . ?
C35' C34' H34B 120.0 . . ?
C36' C35' C34' 120.0 . . ?
C36' C35' H35B 120.0 . . ?
C34' C35' H35B 120.0 . . ?
C35' C36' C31' 120.0 . . ?
C35' C36' H36B 120.0 . . ?
C31' C36' H36B 120.0 . . ?
C42 C37 C38 119.3(2) . . ?
C42 C37 P2 121.1(2) . . ?
C38 C37 P2 119.5(2) . . ?
C39 C38 C37 120.3(3) . . ?
C39 C38 H38 119.9 . . ?
C37 C38 H38 119.9 . . ?
C40 C39 C38 120.0(3) . . ?
C40 C39 H39 120.0 . . ?
C38 C39 H39 120.0 . . ?
C39 C40 C41 120.4(3) . . ?
C39 C40 H40 119.8 . . ?
C41 C40 H40 119.8 . . ?
C42 C41 C40 120.2(3) . . ?
C42 C41 H41 119.9 . . ?
C40 C41 H41 119.9 . . ?
C41 C42 C37 119.9(3) . . ?
C41 C42 H42 120.1 . . ?
C37 C42 H42 120.1 . . ?
C48 C43 C44 118.8(3) . . ?
C48 C43 P2 120.6(2) . . ?
C44 C43 P2 120.6(2) . . ?
C45 C44 C43 120.5(3) . . ?
C45 C44 H44 119.8 . . ?
C43 C44 H44 119.8 . . ?
C46 C45 C44 120.3(3) . . ?
C46 C45 H45 119.9 . . ?
C44 C45 H45 119.9 . . ?
C45 C46 C47 119.7(3) . . ?
C45 C46 H46 120.1 . . ?
C47 C46 H46 120.1 . . ?
C46 C47 C48 120.3(3) . . ?
C46 C47 H47 119.8 . . ?
C48 C47 H47 119.8 . . ?
C43 C48 C47 120.3(3) . . ?
C43 C48 H48 119.8 . . ?
C47 C48 H48 119.8 . . ?

loop_
_geom_bond_atom_site_label_1
_geom_bond_atom_site_label_2
_geom_bond_distance
_geom_bond_site_symmetry_2
_geom_bond_publ_flag
Fe1 N2 1.683(3) . ?
Fe1 N1 1.696(3) . ?
Fe1 O3 1.913(2) . ?
Fe1 O4 1.920(2) . ?
O1 N1 1.177(4) . ?
O2 N2 1.182(4) . ?
O3 C1 1.330(4) . ?
O4 C7 1.330(3) . ?
N3 P2 1.581(2) . ?
N3 P1 1.586(2) . ?
P1 C13 1.7728(16) . ?
P1 C25 1.787(3) . ?
P1 C19 1.798(3) . ?
P1 C13' 1.9248(18) . ?
P2 C31 1.7241(16) . ?
P2 C43 1.799(3) . ?
P2 C37 1.801(3) . ?
P2 C31' 1.9974(18) . ?
C1 C2 1.374(5) . ?
C1 C6 1.376(5) . ?
C2 C3 1.384(6) . ?
C2 H2 0.9500 . ?
C3 C4 1.340(7) . ?
C3 H3 0.9500 . ?
C4 C5 1.379(7) . ?
C4 H4 0.9500 . ?
C5 C6 1.398(7) . ?
C5 H5 0.9500 . ?
C6 H6 0.9500 . ?
C7 C8 1.393(4) . ?
C7 C12 1.402(4) . ?
C8 C9 1.381(4) . ?
C8 H8 0.9500 . ?
C9 C10 1.388(5) . ?
C9 H9 0.9500 . ?
C10 C11 1.384(5) . ?
C10 H10 0.9500 . ?
C11 C12 1.385(4) . ?
C11 H11 0.9500 . ?
C12 H12 0.9500 . ?
C13 C14 1.3900 . ?
C13 C18 1.3900 . ?
C14 C15 1.3900 . ?
C14 H14A 0.9500 . ?
C15 C16 1.3900 . ?
C15 H15A 0.9500 . ?
C16 C17 1.3900 . ?
C16 H16A 0.9500 . ?
C17 C18 1.3900 . ?
C17 H17A 0.9500 . ?
C18 H18A 0.9500 . ?
C13' C14' 1.3900 . ?
C13' C18' 1.3900 . ?
C14' C15' 1.3900 . ?
C14' H14B 0.9500 . ?
C15' C16' 1.3900 . ?
C15' H15B 0.9500 . ?
C16' C17' 1.3900 . ?
C16' H16B 0.9500 . ?
C17' C18' 1.3900 . ?
C17' H17B 0.9500 . ?
C18' H18B 0.9500 . ?
C19 C20 1.386(4) . ?
C19 C24 1.387(4) . ?
C20 C21 1.390(4) . ?
C20 H20 0.9500 . ?
C21 C22 1.387(6) . ?
C21 H21 0.9500 . ?
C22 C23 1.360(6) . ?
C22 H22 0.9500 . ?
C23 C24 1.374(5) . ?
C23 H23 0.9500 . ?
C24 H24 0.9500 . ?
C25 C30 1.397(4) . ?
C25 C26 1.399(4) . ?
C26 C27 1.379(4) . ?
C26 H26 0.9500 . ?
C27 C28 1.384(4) . ?
C27 H27 0.9500 . ?
C28 C29 1.388(4) . ?
C28 H28 0.9500 . ?
C29 C30 1.381(4) . ?
C29 H29 0.9500 . ?
C30 H30 0.9500 . ?
C31 C32 1.3900 . ?
C31 C36 1.3900 . ?
C32 C33 1.3900 . ?
C32 H32A 0.9500 . ?
C33 C34 1.3900 . ?
C33 H33A 0.9500 . ?
C34 C35 1.3900 . ?
C34 H34A 0.9500 . ?
C35 C36 1.3900 . ?
C35 H35A 0.9500 . ?
C36 H36A 0.9500 . ?
C31' C32' 1.3900 . ?
C31' C36' 1.3900 . ?
C32' C33' 1.3900 . ?
C32' H32B 0.9500 . ?
C33' C34' 1.3900 . ?
C33' H33B 0.9500 . ?
C34' C35' 1.3900 . ?
C34' H34B 0.9500 . ?
C35' C36' 1.3900 . ?
C35' H35B 0.9500 . ?
C36' H36B 0.9500 . ?
C37 C42 1.391(4) . ?
C37 C38 1.396(4) . ?
C38 C39 1.387(4) . ?
C38 H38 0.9500 . ?
C39 C40 1.369(4) . ?
C39 H39 0.9500 . ?
C40 C41 1.388(5) . ?
C40 H40 0.9500 . ?
C41 C42 1.384(4) . ?
C41 H41 0.9500 . ?
C42 H42 0.9500 . ?
C43 C48 1.374(4) . ?
C43 C44 1.398(4) . ?
C44 C45 1.381(5) . ?
C44 H44 0.9500 . ?
C45 C46 1.365(4) . ?
C45 H45 0.9500 . ?
C46 C47 1.383(4) . ?
C46 H46 0.9500 . ?
C47 C48 1.386(4) . ?
C47 H47 0.9500 . ?
C48 H48 0.9500 . ?
